data_7032612
loop_
_publ_author_name
'Wen, Rong-Mei'
'Han, Song-De'
'Ren, Guo-Jian'
'Chang, Ze'
'Li, Yun-Wu'
'Bu, Xian-He'

_publ_section_title
;
 A flexible zwitterion ligand based lanthanide metal-organic framework for
 luminescence sensing of metal ions and small molecules.
;
_journal_issue 24
_journal_name_full 'Dalton transactions (Cambridge, England : 2003)'
_journal_page_first 10914
_journal_page_last 10917
_journal_paper_doi 10.1039/c4dt02445a
_journal_volume 44
_journal_year 2015
_chemical_formula_moiety 'C30 H29 Eu N4 O11'
_chemical_formula_sum 'C30 H29 Eu N4 O11'
_chemical_formula_weight 773.53
_chemical_name_systematic
; 
 ? 
;
_space_group_IT_number 2
_symmetry_cell_setting triclinic
_symmetry_space_group_name_Hall '-P 1'
_symmetry_space_group_name_H-M 'P -1'
_atom_sites_solution_hydrogens geom
_atom_sites_solution_primary direct
_atom_sites_solution_secondary difmap
_audit_creation_method SHELXL-97
_cell_angle_alpha 107.49(3)
_cell_angle_beta 99.21(3)
_cell_angle_gamma 97.89(3)
_cell_formula_units_Z 2
_cell_length_a 9.5782(19)
_cell_length_b 12.778(3)
_cell_length_c 18.945(4)
_cell_measurement_reflns_used 19601
_cell_measurement_temperature 293(2)
_cell_measurement_theta_max 27.6
_cell_measurement_theta_min 3.0
_cell_volume 2140.2(10)
_computing_cell_refinement 'CrystalClear (Rigaku Inc., 2008)'
_computing_data_collection 'CrystalClear (Rigaku Inc., 2008)'
_computing_data_reduction 'CrystalClear (Rigaku Inc., 2008)'
_computing_molecular_graphics 'Bruker SHELXTL'
_computing_publication_material 'Bruker SHELXTL'
_computing_structure_refinement 'SHELXL-97 (Sheldrick, 1997)'
_computing_structure_solution 'SHELXS-97 (Sheldrick, 1990)'
_diffrn_ambient_temperature 293(2)
_diffrn_measured_fraction_theta_full 0.998
_diffrn_measured_fraction_theta_max 0.998
_diffrn_radiation_monochromator graphite
_diffrn_radiation_source 'fine-focus sealed tube'
_diffrn_radiation_type MoK\a
_diffrn_radiation_wavelength 0.71073
_diffrn_reflns_av_R_equivalents 0.0742
_diffrn_reflns_av_sigmaI/netI 0.0975
_diffrn_reflns_limit_h_max 11
_diffrn_reflns_limit_h_min -11
_diffrn_reflns_limit_k_max 15
_diffrn_reflns_limit_k_min -15
_diffrn_reflns_limit_l_max 22
_diffrn_reflns_limit_l_min -22
_diffrn_reflns_number 18617
_diffrn_reflns_theta_full 25.01
_diffrn_reflns_theta_max 25.01
_diffrn_reflns_theta_min 3.03
_exptl_absorpt_coefficient_mu 1.514
_exptl_absorpt_correction_T_max 0.834
_exptl_absorpt_correction_T_min 0.797
_exptl_absorpt_correction_type multi-scan
_exptl_absorpt_process_details CrystalClear
_exptl_crystal_colour colorless
_exptl_crystal_density_diffrn 1.200
_exptl_crystal_density_method 'not measured'
_exptl_crystal_description needle
_exptl_crystal_F_000 776
_exptl_crystal_size_max 0.15
_exptl_crystal_size_mid 0.13
_exptl_crystal_size_min 0.12
_platon_squeeze_details
;
;
_refine_diff_density_max 1.019
_refine_diff_density_min -0.954
_refine_diff_density_rms 0.119
_refine_ls_extinction_method none
_refine_ls_goodness_of_fit_ref 1.032
_refine_ls_hydrogen_treatment mixed
_refine_ls_matrix_type full
_refine_ls_number_parameters 417
_refine_ls_number_reflns 7534
_refine_ls_number_restraints 2
_refine_ls_restrained_S_all 1.040
_refine_ls_R_factor_all 0.0795
_refine_ls_R_factor_gt 0.0575
_refine_ls_shift/su_max 0.001
_refine_ls_shift/su_mean 0.000
_refine_ls_structure_factor_coef Fsqd
_refine_ls_weighting_details 'calc w=1/[\s^2^(Fo^2^)+(0.0651P)^2^+0.0000P] where P=(Fo^2^+2Fc^2^)/3'
_refine_ls_weighting_scheme calc
_refine_ls_wR_factor_gt 0.1240
_refine_ls_wR_factor_ref 0.1306
_reflns_number_gt 5822
_reflns_number_total 7534
_reflns_threshold_expression >2sigma(I)
_cod_data_source_file c4dt02445a2.cif
_cod_data_source_block 1
_cod_depositor_comments
;
The following automatic conversions were performed:

'_exptl_absorpt_correction_type' value 'Multi-scan' changed to
'multi-scan' according to
/usr/data/users/saulius/crontab/automatic-downloads/rss-feeds/RSC/lib/dictionaries/cif_core.dic
dictionary named 'cif_core.dic' version 2.4.2 from 2011-04-26.

Automatic conversion script
Id: cif_fix_values 2827 2014-09-09 07:05:25Z andrius 

 Adding full bibliography for 7032612.cif.
;
_cod_original_cell_volume 2140.2(8)
_cod_original_sg_symbol_H-M P-1
_cod_database_code 7032612

loop_
_symmetry_equiv_pos_as_xyz
'x, y, z'
'-x, -y, -z'

loop_
_atom_site_label
_atom_site_type_symbol
_atom_site_fract_x
_atom_site_fract_y
_atom_site_fract_z
_atom_site_U_iso_or_equiv
_atom_site_adp_type
_atom_site_occupancy
_atom_site_symmetry_multiplicity
_atom_site_calc_flag
_atom_site_refinement_flags
C1 C 0.8949(7) 0.4037(6) 1.0752(4) 0.0371(17) Uani 1 1 d .
C2 C 0.9692(7) 0.3329(6) 1.1036(3) 0.0394(18) Uani 1 1 d .
C3 C 0.9127(7) 0.2188(6) 1.0800(3) 0.0348(16) Uani 1 1 d .
C4 C 0.7798(7) 0.1743(6) 1.0305(3) 0.0357(16) Uani 1 1 d .
C5 C 0.7021(7) 0.2456(6) 1.0032(3) 0.0381(17) Uani 1 1 d .
C6 C 0.7609(8) 0.3594(6) 1.0239(4) 0.0397(17) Uani 1 1 d .
C7 C 0.6774(10) 0.4338(8) 0.9902(5) 0.070(3) Uani 1 1 d .
H7A H 0.6662 0.4081 0.9362 0.105 Uiso 1 1 calc R
H7B H 0.7296 0.5097 1.0107 0.105 Uiso 1 1 calc R
H7C H 0.5840 0.4300 1.0028 0.105 Uiso 1 1 calc R
C8 C 1.1133(8) 0.3810(7) 1.1615(5) 0.066(2) Uani 1 1 d .
H8A H 1.1019 0.3730 1.2092 0.098 Uiso 1 1 calc R
H8B H 1.1425 0.4588 1.1679 0.098 Uiso 1 1 calc R
H8C H 1.1855 0.3411 1.1435 0.098 Uiso 1 1 calc R
C9 C 0.7196(9) 0.0502(7) 1.0066(5) 0.067(2) Uani 1 1 d .
H9A H 0.7863 0.0152 1.0306 0.100 Uiso 1 1 calc R
H9B H 0.7053 0.0180 0.9526 0.100 Uiso 1 1 calc R
H9C H 0.6291 0.0386 1.0216 0.100 Uiso 1 1 calc R
C10 C 0.9638(9) 0.5237(6) 1.0964(4) 0.053(2) Uani 1 1 d .
H10A H 0.9203 0.5537 1.0588 0.064 Uiso 1 1 calc R
H10B H 1.0653 0.5287 1.0951 0.064 Uiso 1 1 calc R
C11 C 1.0692(8) 0.6626(7) 1.2234(5) 0.065(2) Uani 1 1 d .
H11 H 1.1590 0.6592 1.2111 0.078 Uiso 1 1 calc R
C12 C 1.0605(8) 0.7361(7) 1.2918(4) 0.063(3) Uani 1 1 d .
H12 H 1.1431 0.7823 1.3255 0.076 Uiso 1 1 calc R
C13 C 0.9257(7) 0.7396(6) 1.3095(4) 0.0384(17) Uani 1 1 d .
C14 C 0.8064(8) 0.6676(6) 1.2594(4) 0.051(2) Uani 1 1 d .
H14 H 0.7160 0.6689 1.2712 0.061 Uiso 1 1 calc R
C15 C 0.8192(8) 0.5921(7) 1.1906(4) 0.057(2) Uani 1 1 d .
H15 H 0.7393 0.5413 1.1577 0.068 Uiso 1 1 calc R
C16 C 0.9118(8) 0.8236(6) 1.3808(4) 0.0376(17) Uani 1 1 d .
C17 C 0.5556(7) 0.2000(7) 0.9504(3) 0.0444(19) Uani 1 1 d .
H17A H 0.5070 0.1378 0.9623 0.053 Uiso 1 1 calc R
H17B H 0.4982 0.2578 0.9590 0.053 Uiso 1 1 calc R
C18 C 0.4401(7) 0.1423(6) 0.8165(4) 0.0428(18) Uani 1 1 d .
H18 H 0.3549 0.1541 0.8324 0.051 Uiso 1 1 calc R
C19 C 0.4394(7) 0.1062(6) 0.7412(3) 0.0391(18) Uani 1 1 d .
H19 H 0.3539 0.0943 0.7062 0.047 Uiso 1 1 calc R
C20 C 0.5648(6) 0.0869(5) 0.7161(3) 0.0313(15) Uani 1 1 d .
C21 C 0.6878(7) 0.1042(6) 0.7700(4) 0.0376(17) Uani 1 1 d .
H21 H 0.7730 0.0902 0.7548 0.045 Uiso 1 1 calc R
C22 C 0.6873(7) 0.1419(6) 0.8457(4) 0.0430(18) Uani 1 1 d .
H22 H 0.7718 0.1542 0.8815 0.052 Uiso 1 1 calc R
C23 C 0.5689(7) 0.0477(6) 0.6330(3) 0.0331(16) Uani 1 1 d .
C24 C 1.0012(8) 0.1447(6) 1.1053(4) 0.0463(19) Uani 1 1 d .
H24A H 1.1007 0.1695 1.1039 0.056 Uiso 1 1 calc R
H24B H 0.9689 0.0693 1.0696 0.056 Uiso 1 1 calc R
C25 C 0.8698(7) 0.1385(7) 1.2071(4) 0.0467(19) Uani 1 1 d .
H25 H 0.7888 0.1467 1.1764 0.056 Uiso 1 1 calc R
C26 C 0.8589(7) 0.1242(6) 1.2746(4) 0.0407(17) Uani 1 1 d .
H26 H 0.7710 0.1216 1.2896 0.049 Uiso 1 1 calc R
C27 C 0.9801(7) 0.1135(6) 1.3207(4) 0.0389(17) Uani 1 1 d .
C28 C 1.1087(7) 0.1196(7) 1.2965(4) 0.054(2) Uani 1 1 d .
H28 H 1.1926 0.1165 1.3275 0.065 Uiso 1 1 calc R
C29 C 1.1131(8) 0.1301(7) 1.2268(4) 0.051(2) Uani 1 1 d .
H29 H 1.1987 0.1296 1.2096 0.062 Uiso 1 1 calc R
C30 C 0.9775(8) 0.0957(6) 1.3959(4) 0.0417(18) Uani 1 1 d .
Eu1 Eu 0.23569(3) 0.01276(3) 0.502495(17) 0.02936(13) Uani 1 1 d .
N1 N 0.9506(7) 0.5956(5) 1.1739(3) 0.0478(16) Uani 1 1 d .
N2 N 0.5631(5) 0.1611(4) 0.8681(3) 0.0342(13) Uani 1 1 d .
N3 N 0.9956(6) 0.1411(5) 1.1840(3) 0.0385(14) Uani 1 1 d .
N4 N 0.4829(8) 0.1675(8) 0.1698(5) 0.062(2) Uani 1 1 d .
O1 O 0.7890(5) 0.8299(4) 1.3924(2) 0.0447(12) Uani 1 1 d .
O2 O 1.0264(5) 0.8853(4) 1.4238(3) 0.0484(13) Uani 1 1 d .
O3 O 0.4532(5) 0.0345(4) 0.5870(2) 0.0487(13) Uani 1 1 d .
O4 O 0.6856(5) 0.0307(4) 0.6157(2) 0.0462(13) Uani 1 1 d .
O5 O 0.8558(5) 0.0646(4) 1.4069(3) 0.0470(13) Uani 1 1 d .
O6 O 1.0964(5) 0.1097(4) 1.4380(3) 0.0491(13) Uani 1 1 d .
O7 O 0.4002(5) 0.1839(5) 0.5067(3) 0.0645(16) Uani 1 1 d D
H7 H 0.4620 0.2478 0.5084 0.077 Uiso 1 1 d RD
O8 O 0.2946(5) -0.1732(4) 0.4799(3) 0.0614(15) Uani 1 1 d D
H8 H 0.3170 -0.2439 0.4713 0.074 Uiso 1 1 d RD
O9 O 0.5038(13) 0.1078(11) 0.1896(9) 0.233(9) Uani 1 1 d .
O10 O 0.3813(10) 0.2062(10) 0.1626(7) 0.166(4) Uani 1 1 d .
O11 O 0.5752(13) 0.2065(17) 0.1459(10) 0.294(11) Uani 1 1 d .

loop_
_atom_site_aniso_label
_atom_site_aniso_U_11
_atom_site_aniso_U_22
_atom_site_aniso_U_33
_atom_site_aniso_U_23
_atom_site_aniso_U_13
_atom_site_aniso_U_12
C1 0.043(4) 0.041(5) 0.024(4) 0.003(3) 0.013(3) 0.010(4)
C2 0.033(4) 0.054(5) 0.022(4) 0.000(3) 0.005(3) 0.005(4)
C3 0.042(4) 0.044(5) 0.022(4) 0.014(3) 0.011(3) 0.011(4)
C4 0.040(4) 0.040(4) 0.022(4) 0.002(3) 0.011(3) 0.005(3)
C5 0.038(4) 0.053(5) 0.016(3) 0.004(3) 0.004(3) 0.008(4)
C6 0.050(4) 0.046(5) 0.022(4) 0.004(3) 0.012(3) 0.019(4)
C7 0.082(6) 0.085(7) 0.048(5) 0.017(5) 0.011(5) 0.044(6)
C8 0.046(5) 0.069(6) 0.065(6) 0.008(5) 0.001(4) 0.002(4)
C9 0.069(6) 0.051(6) 0.072(6) 0.019(5) 0.004(5) -0.001(5)
C10 0.079(6) 0.046(5) 0.034(4) 0.003(3) 0.026(4) 0.015(4)
C11 0.041(5) 0.065(6) 0.067(6) -0.005(5) 0.017(4) -0.004(4)
C12 0.039(4) 0.065(6) 0.054(5) -0.021(4) 0.016(4) -0.006(4)
C13 0.038(4) 0.037(4) 0.030(4) 0.001(3) 0.006(3) -0.001(3)
C14 0.040(4) 0.056(5) 0.037(4) -0.012(4) 0.010(3) 0.007(4)
C15 0.051(5) 0.064(6) 0.036(5) -0.008(4) 0.006(4) 0.006(4)
C16 0.038(4) 0.037(4) 0.030(4) 0.001(3) 0.006(3) 0.008(4)
C17 0.042(4) 0.074(6) 0.015(3) 0.012(3) 0.006(3) 0.013(4)
C18 0.029(4) 0.068(5) 0.025(4) 0.005(3) 0.003(3) 0.014(4)
C19 0.026(3) 0.068(5) 0.019(3) 0.009(3) -0.003(3) 0.013(4)
C20 0.025(3) 0.043(4) 0.023(3) 0.009(3) -0.002(3) 0.008(3)
C21 0.028(4) 0.052(5) 0.030(4) 0.006(3) 0.007(3) 0.016(3)
C22 0.027(4) 0.059(5) 0.032(4) 0.004(3) 0.001(3) 0.007(4)
C23 0.035(4) 0.045(4) 0.015(3) 0.006(3) -0.003(3) 0.011(3)
C24 0.053(5) 0.063(5) 0.029(4) 0.016(4) 0.011(3) 0.027(4)
C25 0.035(4) 0.076(6) 0.032(4) 0.021(4) 0.003(3) 0.019(4)
C26 0.029(4) 0.055(5) 0.040(4) 0.019(4) 0.005(3) 0.011(4)
C27 0.033(4) 0.053(5) 0.036(4) 0.023(3) 0.007(3) 0.011(4)
C28 0.032(4) 0.088(6) 0.056(5) 0.040(5) 0.006(4) 0.019(4)
C29 0.039(4) 0.086(6) 0.043(5) 0.034(4) 0.015(4) 0.021(4)
C30 0.044(5) 0.052(5) 0.034(4) 0.019(4) 0.006(4) 0.019(4)
Eu1 0.02402(19) 0.0455(2) 0.01507(18) 0.00462(14) 0.00166(12) 0.01065(14)
N1 0.055(4) 0.046(4) 0.031(3) -0.002(3) 0.016(3) -0.001(3)
N2 0.031(3) 0.047(4) 0.019(3) 0.004(2) 0.005(2) 0.005(3)
N3 0.035(3) 0.053(4) 0.035(3) 0.020(3) 0.010(3) 0.019(3)
N4 0.028(4) 0.084(6) 0.076(6) 0.023(4) 0.016(4) 0.021(4)
O1 0.033(3) 0.052(3) 0.033(3) -0.007(2) 0.004(2) 0.006(2)
O2 0.038(3) 0.054(3) 0.035(3) -0.002(2) -0.003(2) 0.000(3)
O3 0.034(3) 0.086(4) 0.021(3) 0.009(2) 0.002(2) 0.016(3)
O4 0.029(3) 0.085(4) 0.025(3) 0.010(2) 0.010(2) 0.025(3)
O5 0.034(3) 0.071(4) 0.040(3) 0.024(3) 0.005(2) 0.011(3)
O6 0.040(3) 0.078(4) 0.036(3) 0.027(3) 0.004(2) 0.019(3)
O7 0.043(3) 0.060(4) 0.087(4) 0.022(3) 0.016(3) 0.002(3)
O8 0.056(3) 0.055(4) 0.074(4) 0.015(3) 0.016(3) 0.028(3)
O9 0.157(11) 0.182(12) 0.37(2) 0.206(14) -0.085(11) -0.038(8)
O10 0.084(6) 0.224(12) 0.229(12) 0.109(10) 0.061(7) 0.049(7)
O11 0.114(9) 0.55(3) 0.34(2) 0.30(2) 0.073(12) 0.120(14)

loop_
_atom_type_symbol
_atom_type_description
_atom_type_scat_dispersion_real
_atom_type_scat_dispersion_imag
_atom_type_scat_source
C C 0.0033 0.0016 'International Tables Vol C Tables 4.2.6.8 and 6.1.1.4'
H H 0.0000 0.0000 'International Tables Vol C Tables 4.2.6.8 and 6.1.1.4'
Eu Eu -0.1578 3.6682 'International Tables Vol C Tables 4.2.6.8 and 6.1.1.4'
N N 0.0061 0.0033 'International Tables Vol C Tables 4.2.6.8 and 6.1.1.4'
O O 0.0106 0.0060 'International Tables Vol C Tables 4.2.6.8 and 6.1.1.4'

loop_
_geom_angle_atom_site_label_1
_geom_angle_atom_site_label_2
_geom_angle_atom_site_label_3
_geom_angle
_geom_angle_site_symmetry_1
_geom_angle_site_symmetry_3
C2 C1 C6 119.8(7) . .
C2 C1 C10 119.0(7) . .
C6 C1 C10 121.1(7) . .
C3 C2 C1 120.3(6) . .
C3 C2 C8 119.5(7) . .
C1 C2 C8 120.2(7) . .
C4 C3 C2 120.5(6) . .
C4 C3 C24 120.6(7) . .
C2 C3 C24 118.7(6) . .
C3 C4 C5 119.6(6) . .
C3 C4 C9 119.5(6) . .
C5 C4 C9 120.9(6) . .
C6 C5 C4 120.2(6) . .
C6 C5 C17 118.9(6) . .
C4 C5 C17 120.9(7) . .
C5 C6 C1 119.5(6) . .
C5 C6 C7 119.1(7) . .
C1 C6 C7 121.5(7) . .
C6 C7 H7A 109.5 . .
C6 C7 H7B 109.5 . .
H7A C7 H7B 109.5 . .
C6 C7 H7C 109.5 . .
H7A C7 H7C 109.5 . .
H7B C7 H7C 109.5 . .
C2 C8 H8A 109.5 . .
C2 C8 H8B 109.5 . .
H8A C8 H8B 109.5 . .
C2 C8 H8C 109.5 . .
H8A C8 H8C 109.5 . .
H8B C8 H8C 109.5 . .
C4 C9 H9A 109.5 . .
C4 C9 H9B 109.5 . .
H9A C9 H9B 109.5 . .
C4 C9 H9C 109.5 . .
H9A C9 H9C 109.5 . .
H9B C9 H9C 109.5 . .
C1 C10 N1 114.2(6) . .
C1 C10 H10A 108.7 . .
N1 C10 H10A 108.7 . .
C1 C10 H10B 108.7 . .
N1 C10 H10B 108.7 . .
H10A C10 H10B 107.6 . .
N1 C11 C12 121.4(7) . .
N1 C11 H11 119.3 . .
C12 C11 H11 119.3 . .
C11 C12 C13 118.5(7) . .
C11 C12 H12 120.7 . .
C13 C12 H12 120.7 . .
C14 C13 C12 119.2(6) . .
C14 C13 C16 121.1(6) . .
C12 C13 C16 119.7(6) . .
C13 C14 C15 120.9(7) . .
C13 C14 H14 119.5 . .
C15 C14 H14 119.5 . .
N1 C15 C14 117.9(7) . .
N1 C15 H15 121.0 . .
C14 C15 H15 121.0 . .
O1 C16 O2 124.9(6) . .
O1 C16 C13 118.2(6) . .
O2 C16 C13 116.9(6) . .
O1 C16 Eu1 42.2(3) . 2_667
O2 C16 Eu1 82.9(4) . 2_667
C13 C16 Eu1 158.8(5) . 2_667
N2 C17 C5 113.2(5) . .
N2 C17 H17A 108.9 . .
C5 C17 H17A 108.9 . .
N2 C17 H17B 108.9 . .
C5 C17 H17B 108.9 . .
H17A C17 H17B 107.7 . .
N2 C18 C19 120.5(6) . .
N2 C18 H18 119.7 . .
C19 C18 H18 119.7 . .
C18 C19 C20 120.7(6) . .
C18 C19 H19 119.7 . .
C20 C19 H19 119.7 . .
C21 C20 C19 117.5(6) . .
C21 C20 C23 120.2(6) . .
C19 C20 C23 122.3(5) . .
C22 C21 C20 121.2(6) . .
C22 C21 H21 119.4 . .
C20 C21 H21 119.4 . .
N2 C22 C21 119.6(6) . .
N2 C22 H22 120.2 . .
C21 C22 H22 120.2 . .
O4 C23 O3 125.4(6) . .
O4 C23 C20 117.9(5) . .
O3 C23 C20 116.8(6) . .
C3 C24 N3 114.8(5) . .
C3 C24 H24A 108.6 . .
N3 C24 H24A 108.6 . .
C3 C24 H24B 108.6 . .
N3 C24 H24B 108.6 . .
H24A C24 H24B 107.5 . .
N3 C25 C26 121.2(6) . .
N3 C25 H25 119.4 . .
C26 C25 H25 119.4 . .
C25 C26 C27 119.3(6) . .
C25 C26 H26 120.3 . .
C27 C26 H26 120.3 . .
C28 C27 C26 118.2(6) . .
C28 C27 C30 118.9(6) . .
C26 C27 C30 122.9(6) . .
C29 C28 C27 120.3(6) . .
C29 C28 H28 119.9 . .
C27 C28 H28 119.9 . .
N3 C29 C28 120.2(6) . .
N3 C29 H29 119.9 . .
C28 C29 H29 119.9 . .
O6 C30 O5 127.8(7) . .
O6 C30 C27 116.1(6) . .
O5 C30 C27 116.1(6) . .
O3 Eu1 O2 145.40(19) . 1_444
O3 Eu1 O6 142.88(19) . 1_454
O2 Eu1 O6 71.65(17) 1_444 1_454
O3 Eu1 O4 100.54(15) . 2_656
O2 Eu1 O4 81.26(17) 1_444 2_656
O6 Eu1 O4 78.81(16) 1_454 2_656
O3 Eu1 O1 80.41(16) . 2_667
O2 Eu1 O1 119.21(16) 1_444 2_667
O6 Eu1 O1 78.47(17) 1_454 2_667
O4 Eu1 O1 141.94(18) 2_656 2_667
O3 Eu1 O5 80.45(16) . 2_657
O2 Eu1 O5 79.23(17) 1_444 2_657
O6 Eu1 O5 121.05(15) 1_454 2_657
O4 Eu1 O5 145.10(18) 2_656 2_657
O1 Eu1 O5 72.92(17) 2_667 2_657
O3 Eu1 O8 73.11(18) . .
O2 Eu1 O8 74.21(17) 1_444 .
O6 Eu1 O8 139.18(18) 1_454 .
O4 Eu1 O8 74.47(18) 2_656 .
O1 Eu1 O8 139.20(18) 2_667 .
O5 Eu1 O8 72.51(17) 2_657 .
O3 Eu1 O7 71.54(18) . .
O2 Eu1 O7 139.48(18) 1_444 .
O6 Eu1 O7 72.87(17) 1_454 .
O4 Eu1 O7 73.23(18) 2_656 .
O1 Eu1 O7 71.10(17) 2_667 .
O5 Eu1 O7 137.24(18) 2_657 .
O8 Eu1 O7 125.81(17) . .
O3 Eu1 C16 97.13(17) . 2_667
O2 Eu1 C16 99.26(17) 1_444 2_667
O6 Eu1 C16 70.55(17) 1_454 2_667
O4 Eu1 C16 147.27(17) 2_656 2_667
O1 Eu1 C16 19.98(16) 2_667 2_667
O5 Eu1 C16 65.06(17) 2_657 2_667
O8 Eu1 C16 137.51(18) . 2_667
O7 Eu1 C16 86.73(18) . 2_667
O3 Eu1 Eu1 140.13(11) . 2_556
O2 Eu1 Eu1 46.03(12) 1_444 2_556
O6 Eu1 Eu1 59.08(12) 1_454 2_556
O4 Eu1 Eu1 118.70(11) 2_656 2_556
O1 Eu1 Eu1 73.18(11) 2_667 2_556
O5 Eu1 Eu1 63.67(11) 2_657 2_556
O8 Eu1 Eu1 109.19(13) . 2_556
O7 Eu1 Eu1 124.31(12) . 2_556
C16 Eu1 Eu1 53.24(13) 2_667 2_556
C11 N1 C15 121.9(6) . .
C11 N1 C10 119.5(6) . .
C15 N1 C10 118.6(6) . .
C18 N2 C22 120.4(5) . .
C18 N2 C17 117.7(5) . .
C22 N2 C17 121.9(5) . .
C29 N3 C25 120.7(6) . .
C29 N3 C24 119.0(6) . .
C25 N3 C24 120.1(5) . .
O9 N4 O10 132.5(14) . .
O9 N4 O11 115.5(13) . .
O10 N4 O11 112.0(12) . .
C16 O1 Eu1 117.8(4) . 2_667
C16 O2 Eu1 175.7(5) . 1_666
C23 O3 Eu1 179.0(5) . .
C23 O4 Eu1 133.1(4) . 2_656
C30 O5 Eu1 135.7(4) . 2_657
C30 O6 Eu1 140.5(5) . 1_656
Eu1 O7 H7 179.8 . .
Eu1 O8 H8 180.0 . .

loop_
_geom_bond_atom_site_label_1
_geom_bond_atom_site_label_2
_geom_bond_distance
_geom_bond_site_symmetry_2
C1 C2 1.400(9) .
C1 C6 1.408(9) .
C1 C10 1.489(10) .
C2 C3 1.391(10) .
C2 C8 1.537(9) .
C3 C4 1.386(9) .
C3 C24 1.486(9) .
C4 C5 1.413(9) .
C4 C9 1.512(10) .
C5 C6 1.396(10) .
C5 C17 1.512(9) .
C6 C7 1.536(10) .
C7 H7A 0.9600 .
C7 H7B 0.9600 .
C7 H7C 0.9600 .
C8 H8A 0.9600 .
C8 H8B 0.9600 .
C8 H8C 0.9600 .
C9 H9A 0.9600 .
C9 H9B 0.9600 .
C9 H9C 0.9600 .
C10 N1 1.516(8) .
C10 H10A 0.9700 .
C10 H10B 0.9700 .
C11 N1 1.346(9) .
C11 C12 1.376(10) .
C11 H11 0.9300 .
C12 C13 1.387(9) .
C12 H12 0.9300 .
C13 C14 1.376(9) .
C13 C16 1.491(9) .
C14 C15 1.403(9) .
C14 H14 0.9300 .
C15 N1 1.344(9) .
C15 H15 0.9300 .
C16 O1 1.239(8) .
C16 O2 1.257(8) .
C16 Eu1 3.207(7) 2_667
C17 N2 1.504(8) .
C17 H17A 0.9700 .
C17 H17B 0.9700 .
C18 N2 1.348(8) .
C18 C19 1.358(9) .
C18 H18 0.9300 .
C19 C20 1.387(9) .
C19 H19 0.9300 .
C20 C21 1.374(8) .
C20 C23 1.512(8) .
C21 C22 1.371(9) .
C21 H21 0.9300 .
C22 N2 1.355(8) .
C22 H22 0.9300 .
C23 O4 1.243(7) .
C23 O3 1.251(7) .
C24 N3 1.515(8) .
C24 H24A 0.9700 .
C24 H24B 0.9700 .
C25 N3 1.346(8) .
C25 C26 1.363(9) .
C25 H25 0.9300 .
C26 C27 1.385(9) .
C26 H26 0.9300 .
C27 C28 1.381(9) .
C27 C30 1.514(9) .
C28 C29 1.373(10) .
C28 H28 0.9300 .
C29 N3 1.328(8) .
C29 H29 0.9300 .
C30 O6 1.238(8) .
C30 O5 1.249(8) .
Eu1 O3 2.343(4) .
Eu1 O2 2.362(5) 1_444
Eu1 O6 2.377(4) 1_454
Eu1 O4 2.408(4) 2_656
Eu1 O1 2.436(4) 2_667
Eu1 O5 2.440(5) 2_657
Eu1 O8 2.446(5) .
Eu1 O7 2.486(5) .
Eu1 C16 3.207(7) 2_667
Eu1 Eu1 4.4656(11) 2_556
N4 O9 0.977(10) .
N4 O10 1.158(10) .
N4 O11 1.174(14) .
O1 Eu1 2.436(4) 2_667
O2 Eu1 2.362(5) 1_666
O4 Eu1 2.408(4) 2_656
O5 Eu1 2.440(5) 2_657
O6 Eu1 2.377(4) 1_656
O7 H7 0.9301 .
O8 H8 0.9300 .

loop_
_geom_torsion_atom_site_label_1
_geom_torsion_atom_site_label_2
_geom_torsion_atom_site_label_3
_geom_torsion_atom_site_label_4
_geom_torsion
_geom_torsion_site_symmetry_1
_geom_torsion_site_symmetry_4
C6 C1 C2 C3 1.4(10) . .
C10 C1 C2 C3 -174.8(6) . .
C6 C1 C2 C8 -178.2(6) . .
C10 C1 C2 C8 5.6(10) . .
C1 C2 C3 C4 -2.5(10) . .
C8 C2 C3 C4 177.1(6) . .
C1 C2 C3 C24 173.9(6) . .
C8 C2 C3 C24 -6.5(9) . .
C2 C3 C4 C5 0.7(10) . .
C24 C3 C4 C5 -175.7(6) . .
C2 C3 C4 C9 -179.0(6) . .
C24 C3 C4 C9 4.6(10) . .
C3 C4 C5 C6 2.2(10) . .
C9 C4 C5 C6 -178.1(7) . .
C3 C4 C5 C17 -178.7(6) . .
C9 C4 C5 C17 1.0(10) . .
C4 C5 C6 C1 -3.3(10) . .
C17 C5 C6 C1 177.7(6) . .
C4 C5 C6 C7 177.0(6) . .
C17 C5 C6 C7 -2.1(9) . .
C2 C1 C6 C5 1.5(10) . .
C10 C1 C6 C5 177.6(6) . .
C2 C1 C6 C7 -178.8(6) . .
C10 C1 C6 C7 -2.7(10) . .
C2 C1 C10 N1 -80.5(8) . .
C6 C1 C10 N1 103.3(8) . .
N1 C11 C12 C13 0.4(14) . .
C11 C12 C13 C14 2.0(13) . .
C11 C12 C13 C16 -176.0(8) . .
C12 C13 C14 C15 -0.9(12) . .
C16 C13 C14 C15 177.1(7) . .
C13 C14 C15 N1 -2.7(12) . .
C14 C13 C16 O1 -3.0(11) . .
C12 C13 C16 O1 175.0(7) . .
C14 C13 C16 O2 179.3(7) . .
C12 C13 C16 O2 -2.8(11) . .
C14 C13 C16 Eu1 -22.3(18) . 2_667
C12 C13 C16 Eu1 155.6(11) . 2_667
C6 C5 C17 N2 89.8(8) . .
C4 C5 C17 N2 -89.3(8) . .
N2 C18 C19 C20 0.7(11) . .
C18 C19 C20 C21 0.8(11) . .
C18 C19 C20 C23 -179.4(7) . .
C19 C20 C21 C22 -1.6(11) . .
C23 C20 C21 C22 178.7(6) . .
C20 C21 C22 N2 0.8(11) . .
C21 C20 C23 O4 0.9(10) . .
C19 C20 C23 O4 -178.8(7) . .
C21 C20 C23 O3 -179.4(6) . .
C19 C20 C23 O3 0.9(10) . .
C4 C3 C24 N3 -101.7(8) . .
C2 C3 C24 N3 81.9(8) . .
N3 C25 C26 C27 0.8(11) . .
C25 C26 C27 C28 0.9(11) . .
C25 C26 C27 C30 -179.1(7) . .
C26 C27 C28 C29 -3.3(12) . .
C30 C27 C28 C29 176.8(7) . .
C27 C28 C29 N3 3.9(13) . .
C28 C27 C30 O6 13.8(11) . .
C26 C27 C30 O6 -166.1(7) . .
C28 C27 C30 O5 -163.6(7) . .
C26 C27 C30 O5 16.5(11) . .
C12 C11 N1 C15 -4.1(14) . .
C12 C11 N1 C10 174.5(8) . .
C14 C15 N1 C11 5.2(12) . .
C14 C15 N1 C10 -173.5(7) . .
C1 C10 N1 C11 129.4(8) . .
C1 C10 N1 C15 -51.9(10) . .
C19 C18 N2 C22 -1.5(11) . .
C19 C18 N2 C17 -179.5(7) . .
C21 C22 N2 C18 0.7(11) . .
C21 C22 N2 C17 178.6(6) . .
C5 C17 N2 C18 -165.8(6) . .
C5 C17 N2 C22 16.3(10) . .
C28 C29 N3 C25 -2.1(12) . .
C28 C29 N3 C24 -175.9(7) . .
C26 C25 N3 C29 -0.3(11) . .
C26 C25 N3 C24 173.5(7) . .
C3 C24 N3 C29 -145.5(7) . .
C3 C24 N3 C25 40.6(10) . .
O2 C16 O1 Eu1 7.8(10) . 2_667
C13 C16 O1 Eu1 -169.7(5) . 2_667
O1 C16 O2 Eu1 -64(7) . 1_666
C13 C16 O2 Eu1 114(6) . 1_666
Eu1 C16 O2 Eu1 -59(6) 2_667 1_666
O4 C23 O3 Eu1 -141(29) . .
C20 C23 O3 Eu1 40(29) . .
O2 Eu1 O3 C23 -135(29) 1_444 .
O6 Eu1 O3 C23 50(29) 1_454 .
O4 Eu1 O3 C23 135(29) 2_656 .
O1 Eu1 O3 C23 -6(29) 2_667 .
O5 Eu1 O3 C23 -80(29) 2_657 .
O8 Eu1 O3 C23 -155(29) . .
O7 Eu1 O3 C23 67(29) . .
C16 Eu1 O3 C23 -17(29) 2_667 .
Eu1 Eu1 O3 C23 -55(29) 2_556 .
O3 C23 O4 Eu1 7.5(11) . 2_656
C20 C23 O4 Eu1 -172.8(4) . 2_656
O6 C30 O5 Eu1 -10.8(13) . 2_657
C27 C30 O5 Eu1 166.3(4) . 2_657
O5 C30 O6 Eu1 54.0(12) . 1_656
C27 C30 O6 Eu1 -123.1(7) . 1_656

loop_
_platon_squeeze_void_nr
_platon_squeeze_void_average_x
_platon_squeeze_void_average_y
_platon_squeeze_void_average_z
_platon_squeeze_void_volume
_platon_squeeze_void_count_electrons
_platon_squeeze_void_content
1 0.563 0.500 1.500 783 279 ' '
